data_4119942
loop_
_publ_author_name
'Hadrien Heuclin'
'Samuel Y.-F. Ho'
'Xavier F. Le Goff'
'Cheuk-Wai So'
'Nicolas M\'ezailles'

_publ_contact_author_address
;Laboratoire DCPH
Ecole Polytechnique
Route de Saclay
F91128 Palaiseau
France
;
_publ_contact_author_email mezailles@chimie.ups-tlse.fr
_publ_contact_author_fax +33(0)561558204
_publ_contact_author_name 'Nicolas Mezailles'
_publ_contact_author_phone +33(0)561556292
_publ_section_title
;
 Facile B-H Bond Activation of Borane by Stable Carbenoid Species
;
_journal_name_full 'Journal of the American Chemical Society'
_journal_page_first 8774
_journal_page_last 8777
_journal_paper_doi 10.1021/ja401763c
_journal_volume 135
_journal_year 2013
_chemical_formula_moiety 'C50 H46 B2 P4 S2, 2(C H2 Cl2)'
_chemical_formula_sum 'C52 H50 B2 Cl4 P4 S2'
_chemical_formula_weight 1026.34
_chemical_name_systematic
; 
 ? 
;
_space_group_IT_number 14
_symmetry_cell_setting monoclinic
_symmetry_space_group_name_Hall '-P 2ybc'
_symmetry_space_group_name_H-M 'P 1 21/c 1'
_atom_sites_solution_hydrogens geom
_atom_sites_solution_primary direct
_atom_sites_solution_secondary difmap
_audit_creation_method SHELXL-97
_cell_angle_alpha 90.00
_cell_angle_beta 130.732(4)
_cell_angle_gamma 90.00
_cell_formula_units_Z 2
_cell_length_a 10.873(1)
_cell_length_b 19.366(1)
_cell_length_c 15.726(1)
_cell_measurement_reflns_used 773
_cell_measurement_temperature 150.0(1)
_cell_measurement_theta_max 30.034
_cell_measurement_theta_min 0.407
_cell_volume 2509.3(3)
_computing_cell_refinement 'DENZO (Otwinowski & Minor, 1997) & COLLECT'
_computing_data_collection 'COLLECT (Hooft, R.W.W., 1998)'
_computing_data_reduction 'DENZO & COLLECT'
_computing_molecular_graphics 'PLATON (Spek, 2009)'
_computing_publication_material 'PLATON (Spek, 2009)'
_computing_structure_refinement 'SHELXL-97 (Sheldrick, 1997)'
_computing_structure_solution 'SIR97 (Altomare et al., 1999)'
_diffrn_ambient_temperature 150.0(1)
_diffrn_measured_fraction_theta_full 0.987
_diffrn_measured_fraction_theta_max 0.987
_diffrn_measurement_device_type KappaCCD
_diffrn_measurement_method 'phi and omega scans'
_diffrn_radiation_monochromator graphite
_diffrn_radiation_source 'fine-focus sealed tube'
_diffrn_radiation_type MoK\a
_diffrn_radiation_wavelength 0.71069
_diffrn_reflns_av_R_equivalents 0.0203
_diffrn_reflns_av_sigmaI/netI 0.0263
_diffrn_reflns_limit_h_max 8
_diffrn_reflns_limit_h_min -14
_diffrn_reflns_limit_k_max 25
_diffrn_reflns_limit_k_min -23
_diffrn_reflns_limit_l_max 20
_diffrn_reflns_limit_l_min -15
_diffrn_reflns_number 14371
_diffrn_reflns_theta_full 27.48
_diffrn_reflns_theta_max 27.48
_diffrn_reflns_theta_min 2.81
_exptl_absorpt_coefficient_mu 0.483
_exptl_absorpt_correction_T_max 0.8530
_exptl_absorpt_correction_T_min 0.7943
_exptl_absorpt_correction_type multi-scan
_exptl_absorpt_process_details 'DENZO/SCALEPACK (Otwinowski & Minor, 1996)'
_exptl_crystal_colour Colorless
_exptl_crystal_density_diffrn 1.358
_exptl_crystal_description Block
_exptl_crystal_F_000 1064
_exptl_crystal_size_max 0.50
_exptl_crystal_size_mid 0.40
_exptl_crystal_size_min 0.34
_refine_diff_density_max 0.350
_refine_diff_density_min -0.404
_refine_diff_density_rms 0.046
_refine_ls_extinction_method none
_refine_ls_goodness_of_fit_ref 1.056
_refine_ls_hydrogen_treatment constr
_refine_ls_matrix_type full
_refine_ls_number_parameters 289
_refine_ls_number_reflns 5684
_refine_ls_number_restraints 0
_refine_ls_restrained_S_all 1.056
_refine_ls_R_factor_all 0.0354
_refine_ls_R_factor_gt 0.0317
_refine_ls_shift/su_max 0.001
_refine_ls_shift/su_mean 0.000
_refine_ls_structure_factor_coef Fsqd
_refine_ls_weighting_details 'calc w=1/[\s^2^(Fo^2^)+(0.0226P)^2^+1.6909P] where P=(Fo^2^+2Fc^2^)/3'
_refine_ls_weighting_scheme calc
_refine_ls_wR_factor_gt 0.0746
_refine_ls_wR_factor_ref 0.0773
_reflns_number_gt 5206
_reflns_number_total 5684
_reflns_threshold_expression >2sigma(I)
_cod_data_source_file ja401763c_si_002_3.cif
_cod_data_source_block hh937_dichlo
_cod_original_sg_symbol_H-M 'P 1 21/c 1 '
_cod_database_code 4119942

loop_
_symmetry_equiv_pos_as_xyz
'x, y, z'
'-x, y+1/2, -z+1/2'
'-x, -y, -z'
'x, -y-1/2, z-1/2'

loop_
_atom_site_label
_atom_site_type_symbol
_atom_site_fract_x
_atom_site_fract_y
_atom_site_fract_z
_atom_site_U_iso_or_equiv
_atom_site_adp_type
_atom_site_occupancy
_atom_site_symmetry_multiplicity
_atom_site_calc_flag
_atom_site_refinement_flags
S1 S 0.43903(5) 0.235846(19) 0.41942(3) 0.02770(9) Uani 1 1 d .
P1 P 0.34184(4) 0.150263(17) 0.33417(3) 0.01755(8) Uani 1 1 d .
P2 P 0.41050(4) 0.058379(18) 0.52709(3) 0.01666(8) Uani 1 1 d .
C1 C 0.41669(16) 0.07031(7) 0.41470(11) 0.0175(3) Uani 1 1 d .
H1 H 0.3374 0.0352 0.3579 0.021 Uiso 1 1 calc R
C2 C 0.36783(17) 0.14054(7) 0.23177(12) 0.0210(3) Uani 1 1 d .
C3 C 0.48913(19) 0.17750(9) 0.24497(14) 0.0299(3) Uani 1 1 d .
H3 H 0.5591 0.2070 0.3080 0.036 Uiso 1 1 calc R
C4 C 0.5077(2) 0.17130(10) 0.16599(17) 0.0382(4) Uani 1 1 d .
H4 H 0.5917 0.1960 0.1757 0.046 Uiso 1 1 calc R
C5 C 0.4048(2) 0.12942(10) 0.07339(16) 0.0387(4) Uani 1 1 d .
H5 H 0.4171 0.1258 0.0191 0.046 Uiso 1 1 calc R
C6 C 0.2841(2) 0.09292(10) 0.05965(15) 0.0362(4) Uani 1 1 d .
H6 H 0.2134 0.0641 -0.0042 0.043 Uiso 1 1 calc R
C7 C 0.26545(19) 0.09807(8) 0.13876(13) 0.0283(3) Uani 1 1 d .
H7 H 0.1826 0.0725 0.1293 0.034 Uiso 1 1 calc R
C8 C 0.12199(16) 0.14910(7) 0.24612(11) 0.0199(3) Uani 1 1 d .
C9 C 0.04108(18) 0.21160(8) 0.19727(13) 0.0277(3) Uani 1 1 d .
H9 H 0.1017 0.2528 0.2165 0.033 Uiso 1 1 calc R
C10 C -0.12713(19) 0.21398(9) 0.12093(14) 0.0330(4) Uani 1 1 d .
H10 H -0.1814 0.2566 0.0868 0.040 Uiso 1 1 calc R
C11 C -0.21565(18) 0.15461(9) 0.09454(14) 0.0321(4) Uani 1 1 d .
H11 H -0.3309 0.1565 0.0426 0.039 Uiso 1 1 calc R
C12 C -0.13785(19) 0.09260(9) 0.14313(14) 0.0321(3) Uani 1 1 d .
H12 H -0.1994 0.0519 0.1255 0.038 Uiso 1 1 calc R
C13 C 0.03108(18) 0.08956(8) 0.21813(13) 0.0265(3) Uani 1 1 d .
H13 H 0.0844 0.0466 0.2503 0.032 Uiso 1 1 calc R
C14 C 0.23883(16) 0.10049(7) 0.49985(11) 0.0200(3) Uani 1 1 d .
C15 C 0.09744(17) 0.06304(8) 0.45278(13) 0.0262(3) Uani 1 1 d .
H15 H 0.0905 0.0158 0.4338 0.031 Uiso 1 1 calc R
C16 C -0.03300(19) 0.09501(9) 0.43384(14) 0.0333(4) Uani 1 1 d .
H16 H -0.1297 0.0698 0.4009 0.040 Uiso 1 1 calc R
C17 C -0.0222(2) 0.16363(10) 0.46287(15) 0.0358(4) Uani 1 1 d .
H17 H -0.1115 0.1853 0.4498 0.043 Uiso 1 1 calc R
C18 C 0.1181(2) 0.20066(9) 0.51070(15) 0.0338(4) Uani 1 1 d .
H18 H 0.1254 0.2476 0.5312 0.041 Uiso 1 1 calc R
C19 C 0.24863(19) 0.16940(8) 0.52891(13) 0.0269(3) Uani 1 1 d .
H19 H 0.3446 0.1951 0.5612 0.032 Uiso 1 1 calc R
C20 C 0.58516(16) 0.09516(7) 0.65996(11) 0.0198(3) Uani 1 1 d .
C21 C 0.6111(2) 0.06967(9) 0.75324(13) 0.0311(3) Uani 1 1 d .
H21 H 0.5420 0.0347 0.7442 0.037 Uiso 1 1 calc R
C22 C 0.7371(2) 0.09500(10) 0.85923(14) 0.0412(4) Uani 1 1 d .
H22 H 0.7538 0.0776 0.9225 0.049 Uiso 1 1 calc R
C23 C 0.8386(2) 0.14554(9) 0.87324(14) 0.0359(4) Uani 1 1 d .
H23 H 0.9248 0.1629 0.9461 0.043 Uiso 1 1 calc R
C24 C 0.81484(19) 0.17081(9) 0.78140(13) 0.0305(3) Uani 1 1 d .
H24 H 0.8851 0.2054 0.7912 0.037 Uiso 1 1 calc R
C25 C 0.68798(18) 0.14574(8) 0.67430(13) 0.0255(3) Uani 1 1 d .
H25 H 0.6718 0.1632 0.6112 0.031 Uiso 1 1 calc R
B1 B 0.59353(18) 0.04130(8) 0.45694(13) 0.0192(3) Uani 1 1 d .
H1BA H 0.7057 0.0601 0.5412 0.023 Uiso 1 1 d R
H1BB H 0.6051 0.0511 0.3922 0.023 Uiso 1 1 d R
Cl1 Cl 0.39860(6) 0.46646(3) 0.35102(5) 0.04905(13) Uani 1 1 d .
Cl2 Cl 0.08427(6) 0.40260(2) 0.24147(4) 0.04387(12) Uani 1 1 d .
C26 C 0.2592(2) 0.40250(9) 0.25575(15) 0.0369(4) Uani 1 1 d .
H26A H 0.3119 0.3566 0.2825 0.044 Uiso 1 1 calc R
H26B H 0.2275 0.4109 0.1816 0.044 Uiso 1 1 calc R

loop_
_atom_site_aniso_label
_atom_site_aniso_U_11
_atom_site_aniso_U_22
_atom_site_aniso_U_33
_atom_site_aniso_U_23
_atom_site_aniso_U_13
_atom_site_aniso_U_12
S1 0.02925(19) 0.01934(17) 0.02461(18) -0.00304(13) 0.01321(16) -0.00431(14)
P1 0.01680(16) 0.01626(16) 0.01662(16) 0.00133(12) 0.00960(14) 0.00024(12)
P2 0.01586(15) 0.01710(16) 0.01623(16) 0.00070(12) 0.01013(14) 0.00108(12)
C1 0.0181(6) 0.0167(6) 0.0167(6) 0.0013(5) 0.0109(5) 0.0006(5)
C2 0.0208(6) 0.0220(7) 0.0196(6) 0.0062(5) 0.0130(6) 0.0049(5)
C3 0.0280(7) 0.0322(8) 0.0307(8) 0.0034(6) 0.0198(7) -0.0015(6)
C4 0.0439(10) 0.0399(9) 0.0486(11) 0.0065(8) 0.0381(9) 0.0000(8)
C5 0.0538(11) 0.0413(10) 0.0399(10) 0.0083(8) 0.0389(9) 0.0075(8)
C6 0.0451(10) 0.0386(9) 0.0300(8) -0.0033(7) 0.0267(8) -0.0002(8)
C7 0.0301(8) 0.0308(8) 0.0267(7) -0.0008(6) 0.0197(7) -0.0015(6)
C8 0.0186(6) 0.0235(7) 0.0167(6) 0.0005(5) 0.0110(5) 0.0012(5)
C9 0.0253(7) 0.0249(7) 0.0292(8) 0.0001(6) 0.0161(6) 0.0035(6)
C10 0.0275(8) 0.0339(9) 0.0317(8) 0.0050(7) 0.0167(7) 0.0129(7)
C11 0.0192(7) 0.0465(10) 0.0272(8) 0.0036(7) 0.0137(6) 0.0056(6)
C12 0.0228(7) 0.0401(9) 0.0279(8) 0.0026(7) 0.0142(7) -0.0047(6)
C13 0.0220(7) 0.0271(7) 0.0250(7) 0.0047(6) 0.0130(6) 0.0000(6)
C14 0.0189(6) 0.0228(7) 0.0179(6) 0.0026(5) 0.0119(5) 0.0040(5)
C15 0.0226(7) 0.0283(8) 0.0271(7) -0.0013(6) 0.0160(6) 0.0005(6)
C16 0.0211(7) 0.0424(9) 0.0354(9) -0.0007(7) 0.0179(7) 0.0007(7)
C17 0.0286(8) 0.0426(10) 0.0382(9) 0.0070(7) 0.0227(8) 0.0147(7)
C18 0.0368(9) 0.0265(8) 0.0410(9) 0.0031(7) 0.0267(8) 0.0101(7)
C19 0.0268(7) 0.0234(7) 0.0314(8) 0.0012(6) 0.0194(7) 0.0037(6)
C20 0.0182(6) 0.0198(6) 0.0188(6) -0.0007(5) 0.0109(5) 0.0016(5)
C21 0.0370(8) 0.0332(8) 0.0236(7) -0.0043(6) 0.0200(7) -0.0104(7)
C22 0.0525(11) 0.0459(10) 0.0213(8) -0.0046(7) 0.0224(8) -0.0149(9)
C23 0.0344(8) 0.0384(9) 0.0205(7) -0.0069(7) 0.0116(7) -0.0089(7)
C24 0.0263(7) 0.0308(8) 0.0266(8) -0.0050(6) 0.0138(7) -0.0076(6)
C25 0.0242(7) 0.0268(7) 0.0221(7) -0.0003(6) 0.0135(6) -0.0032(6)
B1 0.0186(7) 0.0188(7) 0.0205(7) 0.0016(6) 0.0128(6) 0.0009(5)
Cl1 0.0468(3) 0.0493(3) 0.0617(3) -0.0198(2) 0.0401(3) -0.0109(2)
Cl2 0.0390(2) 0.0346(2) 0.0534(3) 0.00049(19) 0.0280(2) 0.00036(18)
C26 0.0440(10) 0.0320(9) 0.0373(9) -0.0023(7) 0.0278(8) 0.0011(7)

loop_
_atom_type_symbol
_atom_type_description
_atom_type_scat_dispersion_real
_atom_type_scat_dispersion_imag
_atom_type_scat_source
C C 0.0033 0.0016 'International Tables Vol C Tables 4.2.6.8 and 6.1.1.4'
H H 0.0000 0.0000 'International Tables Vol C Tables 4.2.6.8 and 6.1.1.4'
B B 0.0013 0.0007 'International Tables Vol C Tables 4.2.6.8 and 6.1.1.4'
Cl Cl 0.1484 0.1585 'International Tables Vol C Tables 4.2.6.8 and 6.1.1.4'
P P 0.1023 0.0942 'International Tables Vol C Tables 4.2.6.8 and 6.1.1.4'
S S 0.1246 0.1234 'International Tables Vol C Tables 4.2.6.8 and 6.1.1.4'

loop_
_geom_angle_atom_site_label_1
_geom_angle_atom_site_label_2
_geom_angle_atom_site_label_3
_geom_angle
_geom_angle_site_symmetry_1
_geom_angle_site_symmetry_3
C2 P1 C8 102.18(6) . .
C2 P1 C1 105.71(6) . .
C8 P1 C1 106.71(6) . .
C2 P1 S1 111.65(5) . .
C8 P1 S1 112.75(5) . .
C1 P1 S1 116.62(5) . .
C14 P2 C20 103.75(6) . .
C14 P2 C1 113.36(6) . .
C20 P2 C1 113.10(6) . .
C14 P2 B1 111.67(7) . 3_656
C20 P2 B1 109.53(7) . 3_656
C1 P2 B1 105.53(6) . 3_656
B1 C1 P1 116.02(9) . .
B1 C1 P2 109.42(9) . .
P1 C1 P2 119.89(7) . .
B1 C1 H1 102.9 . .
P1 C1 H1 102.9 . .
P2 C1 H1 102.9 . .
C7 C2 C3 119.45(14) . .
C7 C2 P1 120.88(11) . .
C3 C2 P1 119.65(12) . .
C4 C3 C2 119.95(16) . .
C4 C3 H3 120.0 . .
C2 C3 H3 120.0 . .
C5 C4 C3 120.23(16) . .
C5 C4 H4 119.9 . .
C3 C4 H4 119.9 . .
C6 C5 C4 120.07(16) . .
C6 C5 H5 120.0 . .
C4 C5 H5 120.0 . .
C5 C6 C7 120.24(16) . .
C5 C6 H6 119.9 . .
C7 C6 H6 119.9 . .
C6 C7 C2 120.04(15) . .
C6 C7 H7 120.0 . .
C2 C7 H7 120.0 . .
C13 C8 C9 118.85(13) . .
C13 C8 P1 124.11(11) . .
C9 C8 P1 116.83(11) . .
C10 C9 C8 120.47(15) . .
C10 C9 H9 119.8 . .
C8 C9 H9 119.8 . .
C11 C10 C9 120.02(15) . .
C11 C10 H10 120.0 . .
C9 C10 H10 120.0 . .
C12 C11 C10 120.32(14) . .
C12 C11 H11 119.8 . .
C10 C11 H11 119.8 . .
C11 C12 C13 119.97(15) . .
C11 C12 H12 120.0 . .
C13 C12 H12 120.0 . .
C8 C13 C12 120.35(14) . .
C8 C13 H13 119.8 . .
C12 C13 H13 119.8 . .
C19 C14 C15 119.59(13) . .
C19 C14 P2 120.47(11) . .
C15 C14 P2 119.91(11) . .
C16 C15 C14 119.89(15) . .
C16 C15 H15 120.1 . .
C14 C15 H15 120.1 . .
C17 C16 C15 120.08(15) . .
C17 C16 H16 120.0 . .
C15 C16 H16 120.0 . .
C18 C17 C16 120.24(15) . .
C18 C17 H17 119.9 . .
C16 C17 H17 119.9 . .
C17 C18 C19 120.14(16) . .
C17 C18 H18 119.9 . .
C19 C18 H18 119.9 . .
C18 C19 C14 120.05(15) . .
C18 C19 H19 120.0 . .
C14 C19 H19 120.0 . .
C25 C20 C21 119.39(13) . .
C25 C20 P2 126.12(11) . .
C21 C20 P2 114.47(11) . .
C22 C21 C20 120.31(15) . .
C22 C21 H21 119.8 . .
C20 C21 H21 119.8 . .
C23 C22 C21 120.21(16) . .
C23 C22 H22 119.9 . .
C21 C22 H22 119.9 . .
C24 C23 C22 119.99(15) . .
C24 C23 H23 120.0 . .
C22 C23 H23 120.0 . .
C23 C24 C25 120.19(15) . .
C23 C24 H24 119.9 . .
C25 C24 H24 119.9 . .
C20 C25 C24 119.91(14) . .
C20 C25 H25 120.0 . .
C24 C25 H25 120.0 . .
C1 B1 P2 105.51(9) . 3_656
C1 B1 H1BA 116.2 . .
P2 B1 H1BA 105.4 3_656 .
C1 B1 H1BB 111.4 . .
P2 B1 H1BB 108.0 3_656 .
H1BA B1 H1BB 109.8 . .
Cl1 C26 Cl2 111.38(10) . .
Cl1 C26 H26A 109.4 . .
Cl2 C26 H26A 109.4 . .
Cl1 C26 H26B 109.4 . .
Cl2 C26 H26B 109.4 . .
H26A C26 H26B 108.0 . .

loop_
_geom_bond_atom_site_label_1
_geom_bond_atom_site_label_2
_geom_bond_distance
_geom_bond_site_symmetry_2
S1 P1 1.9525(5) .
P1 C2 1.8172(15) .
P1 C8 1.8199(14) .
P1 C1 1.8217(13) .
P2 C14 1.8137(14) .
P2 C20 1.8169(14) .
P2 C1 1.8267(14) .
P2 B1 1.9508(16) 3_656
C1 B1 1.669(2) .
C1 H1 1.0000 .
C2 C7 1.389(2) .
C2 C3 1.392(2) .
C3 C4 1.388(2) .
C3 H3 0.9500 .
C4 C5 1.380(3) .
C4 H4 0.9500 .
C5 C6 1.377(3) .
C5 H5 0.9500 .
C6 C7 1.389(2) .
C6 H6 0.9500 .
C7 H7 0.9500 .
C8 C13 1.390(2) .
C8 C9 1.395(2) .
C9 C10 1.387(2) .
C9 H9 0.9500 .
C10 C11 1.378(2) .
C10 H10 0.9500 .
C11 C12 1.378(2) .
C11 H11 0.9500 .
C12 C13 1.393(2) .
C12 H12 0.9500 .
C13 H13 0.9500 .
C14 C19 1.392(2) .
C14 C15 1.397(2) .
C15 C16 1.390(2) .
C15 H15 0.9500 .
C16 C17 1.385(3) .
C16 H16 0.9500 .
C17 C18 1.382(3) .
C17 H17 0.9500 .
C18 C19 1.390(2) .
C18 H18 0.9500 .
C19 H19 0.9500 .
C20 C25 1.390(2) .
C20 C21 1.391(2) .
C21 C22 1.384(2) .
C21 H21 0.9500 .
C22 C23 1.381(2) .
C22 H22 0.9500 .
C23 C24 1.380(2) .
C23 H23 0.9500 .
C24 C25 1.394(2) .
C24 H24 0.9500 .
C25 H25 0.9500 .
B1 P2 1.9508(16) 3_656
B1 H1BA 1.1254 .
B1 H1BB 1.1196 .
Cl1 C26 1.7641(18) .
Cl2 C26 1.7643(19) .
C26 H26A 0.9900 .
C26 H26B 0.9900 .
